data_1562642
loop_
_publ_author_name
'Zhao, Wen'
'Zhang, Li-Juan'
'Zhao, Xiao-Li'

_publ_section_title
;
 Structural variations and photoluminescent properties of a series of
 metal-organic frameworks constructed from
 5-(4-carboxybenzoylamino)-isophthalic acid
;
_journal_name_full 'Journal of Solid State Chemistry'
_journal_page_first 250
_journal_page_last 256
_journal_paper_doi 10.1016/j.jssc.2013.03.030
_journal_volume 202
_journal_year 2013
_chemical_formula_sum 'C16 H8 La N O13'
_chemical_formula_weight 561.14
_space_group_IT_number 15
_space_group_name_Hall '-C 2yc'
_space_group_name_H-M_alt 'C 1 2/c 1'
_symmetry_cell_setting monoclinic
_symmetry_space_group_name_H-M 'C 1 2/c 1'
_atom_sites_solution_hydrogens geom
_atom_sites_solution_primary direct
_atom_sites_solution_secondary difmap
_audit_creation_method SHELXL-97
_cell_angle_alpha 90.00
_cell_angle_beta 129.8120(10)
_cell_angle_gamma 90.00
_cell_formula_units_Z 8
_cell_length_a 25.6030(10)
_cell_length_b 10.0980(4)
_cell_length_c 19.7543(8)
_cell_measurement_temperature 296(2)
_cell_volume 3923.1(3)
_computing_structure_refinement 'SHELXL-97 (Sheldrick, 2008)'
_computing_structure_solution 'SHELXS-97 (Sheldrick, 2008)'
_diffrn_ambient_temperature 296(2)
_diffrn_measured_fraction_theta_full 0.996
_diffrn_measured_fraction_theta_max 0.996
_diffrn_radiation_monochromator graphite
_diffrn_radiation_source 'fine-focus sealed tube'
_diffrn_radiation_type MoK\a
_diffrn_radiation_wavelength 0.71073
_diffrn_reflns_av_R_equivalents 0.0292
_diffrn_reflns_av_sigmaI/netI 0.0190
_diffrn_reflns_limit_h_max 30
_diffrn_reflns_limit_h_min -30
_diffrn_reflns_limit_k_max 12
_diffrn_reflns_limit_k_min -11
_diffrn_reflns_limit_l_max 23
_diffrn_reflns_limit_l_min -23
_diffrn_reflns_number 22012
_diffrn_reflns_theta_full 25.01
_diffrn_reflns_theta_max 25.01
_diffrn_reflns_theta_min 2.07
_exptl_absorpt_coefficient_mu 2.249
_exptl_absorpt_correction_T_max 0.8978
_exptl_absorpt_correction_T_min 0.6434
_exptl_crystal_density_diffrn 1.900
_exptl_crystal_density_method 'not measured'
_exptl_crystal_F_000 2176
_exptl_crystal_size_max 0.22
_exptl_crystal_size_mid 0.12
_exptl_crystal_size_min 0.05
_refine_diff_density_max 0.825
_refine_diff_density_min -0.380
_refine_diff_density_rms 0.087
_refine_ls_extinction_method none
_refine_ls_goodness_of_fit_ref 1.048
_refine_ls_hydrogen_treatment mixed
_refine_ls_matrix_type full
_refine_ls_number_parameters 280
_refine_ls_number_reflns 3447
_refine_ls_number_restraints 0
_refine_ls_restrained_S_all 1.048
_refine_ls_R_factor_all 0.0346
_refine_ls_R_factor_gt 0.0249
_refine_ls_shift/su_max 0.000
_refine_ls_shift/su_mean 0.000
_refine_ls_structure_factor_coef Fsqd
_refine_ls_weighting_details 'calc w=1/[\s^2^(Fo^2^)+(0.0358P)^2^+13.0147P] where P=(Fo^2^+2Fc^2^)/3'
_refine_ls_weighting_scheme calc
_refine_ls_wR_factor_gt 0.0655
_refine_ls_wR_factor_ref 0.0729
_reflns_number_gt 2675
_reflns_number_total 3447
_reflns_threshold_expression >2sigma(I)
_cod_data_source_file JSSC-2013-202-250.cif
_cod_data_source_block 3
_cod_original_sg_symbol_H-M C2/c
_cod_database_code 1562642

loop_
_symmetry_equiv_pos_as_xyz
'x, y, z'
'-x, y, -z+1/2'
'x+1/2, y+1/2, z'
'-x+1/2, y+1/2, -z+1/2'
'-x, -y, -z'
'x, -y, z-1/2'
'-x+1/2, -y+1/2, -z'
'x+1/2, -y+1/2, z-1/2'

loop_
_atom_site_label
_atom_site_type_symbol
_atom_site_fract_x
_atom_site_fract_y
_atom_site_fract_z
_atom_site_U_iso_or_equiv
_atom_site_adp_type
_atom_site_occupancy
_atom_site_symmetry_multiplicity
_atom_site_calc_flag
_atom_site_refinement_flags
_atom_site_disorder_assembly
_atom_site_disorder_group
La1 La 0.019865(10) 0.250684(18) 0.110303(12) 0.02156(9) Uani 1 1 d . . .
O1 O 0.07091(16) 0.3993(3) 0.25463(17) 0.0394(7) Uani 1 1 d . . .
O2 O 0.02466(15) 0.5046(3) 0.13235(16) 0.0412(7) Uani 1 1 d . . .
O3 O 0.06752(15) 1.1075(2) 0.24666(17) 0.0399(7) Uani 1 1 d . . .
O4 O 0.00215(14) 0.9983(2) 0.12278(16) 0.0342(6) Uani 1 1 d . . .
O5 O 0.42514(15) 0.6678(3) 0.95085(17) 0.0400(7) Uani 1 1 d . . .
O6 O 0.40729(13) 0.8707(2) 0.96999(16) 0.0313(6) Uani 1 1 d . . .
O7 O 0.19303(17) 0.9719(3) 0.52197(18) 0.0545(9) Uani 1 1 d . . .
N1 N 0.17186(17) 0.7540(3) 0.4877(2) 0.0297(7) Uani 1 1 d . . .
H1A H 0.1798 0.6763 0.5102 0.036 Uiso 1 1 calc R . .
C1 C 0.07183(18) 0.6358(3) 0.2595(2) 0.0225(8) Uani 1 1 d . . .
C2 C 0.04787(18) 0.7532(3) 0.2119(2) 0.0215(7) Uani 1 1 d . . .
H2A H 0.0196 0.7516 0.1507 0.026 Uiso 1 1 calc R . .
C3 C 0.06632(17) 0.8727(3) 0.2562(2) 0.0207(7) Uani 1 1 d . . .
C4 C 0.10748(17) 0.8770(3) 0.3472(2) 0.0236(8) Uani 1 1 d . . .
H4A H 0.1198 0.9579 0.3763 0.028 Uiso 1 1 calc R . .
C5 C 0.13009(18) 0.7598(3) 0.3945(2) 0.0234(7) Uani 1 1 d . . .
C6 C 0.11256(18) 0.6393(3) 0.3504(2) 0.0250(8) Uani 1 1 d . . .
H6A H 0.1283 0.5606 0.3822 0.030 Uiso 1 1 calc R . .
C7 C 0.20059(19) 0.8558(4) 0.5452(2) 0.0288(8) Uani 1 1 d . . .
C8 C 0.24377(18) 0.8228(4) 0.6408(2) 0.0253(8) Uani 1 1 d . . .
C9 C 0.25825(19) 0.9260(4) 0.6977(2) 0.0311(9) Uani 1 1 d . . .
H9A H 0.2372 1.0078 0.6746 0.037 Uiso 1 1 calc R . .
C10 C 0.30343(19) 0.9076(4) 0.7876(2) 0.0301(8) Uani 1 1 d . . .
H10A H 0.3125 0.9767 0.8249 0.036 Uiso 1 1 calc R . .
C11 C 0.33537(18) 0.7866(4) 0.8227(2) 0.0236(8) Uani 1 1 d . . .
C12 C 0.31838(17) 0.6820(4) 0.7663(2) 0.0250(8) Uani 1 1 d . . .
H12A H 0.3378 0.5992 0.7895 0.030 Uiso 1 1 calc R . .
C13 C 0.27307(18) 0.6997(4) 0.6765(2) 0.0267(8) Uani 1 1 d . . .
H13A H 0.2619 0.6288 0.6394 0.032 Uiso 1 1 calc R . .
C14 C 0.05456(18) 0.5060(3) 0.2128(2) 0.0254(8) Uani 1 1 d . . .
C15 C 0.04345(18) 0.9998(3) 0.2052(2) 0.0235(8) Uani 1 1 d . . .
C16 C 0.39188(19) 0.7731(3) 0.9202(2) 0.0246(8) Uani 1 1 d . . .
O1W O -0.07116(16) 0.2510(3) 0.1271(2) 0.0433(7) Uani 1 1 d . . .
O2W O 0.15041(16) 0.2717(3) 0.2122(2) 0.0521(8) Uani 1 1 d . . .
O3W O 0.07442(14) 0.0979(3) 0.06266(19) 0.0386(7) Uani 1 1 d . . .
O4W O 0.05161(14) 0.3685(2) 0.02310(18) 0.0359(6) Uani 1 1 d . . .
O5W O 0.2217(2) 0.3000(4) 0.3939(3) 0.0740(11) Uani 1 1 d . . .
O6W O 0.19751(19) 0.4523(3) 0.5266(2) 0.0682(10) Uani 1 1 d . . .

loop_
_atom_site_aniso_label
_atom_site_aniso_U_11
_atom_site_aniso_U_22
_atom_site_aniso_U_33
_atom_site_aniso_U_23
_atom_site_aniso_U_13
_atom_site_aniso_U_12
La1 0.02935(14) 0.01453(13) 0.01336(13) 0.00031(8) 0.01025(11) 0.00064(8)
O1 0.069(2) 0.0174(14) 0.0267(15) 0.0002(11) 0.0281(15) -0.0013(13)
O2 0.067(2) 0.0221(14) 0.0149(14) -0.0024(11) 0.0175(14) 0.0023(13)
O3 0.0619(19) 0.0166(14) 0.0219(14) -0.0013(11) 0.0180(14) -0.0028(13)
O4 0.0507(16) 0.0203(14) 0.0178(14) 0.0019(10) 0.0155(13) 0.0010(12)
O5 0.0457(17) 0.0227(14) 0.0203(14) -0.0008(11) 0.0067(13) 0.0102(13)
O6 0.0378(15) 0.0250(14) 0.0157(13) -0.0025(11) 0.0101(12) -0.0001(11)
O7 0.081(2) 0.0242(16) 0.0210(15) 0.0001(12) 0.0158(16) -0.0022(15)
N1 0.0426(19) 0.0194(16) 0.0153(16) 0.0010(13) 0.0131(15) -0.0009(14)
C1 0.0282(19) 0.0191(18) 0.0194(19) -0.0032(14) 0.0148(17) -0.0014(14)
C2 0.0272(18) 0.0211(18) 0.0122(17) 0.0027(14) 0.0107(15) 0.0028(15)
C3 0.0256(18) 0.0170(18) 0.0170(18) 0.0007(13) 0.0124(16) 0.0006(14)
C4 0.0274(19) 0.0190(18) 0.0176(19) -0.0036(14) 0.0113(17) -0.0006(14)
C5 0.0259(18) 0.0236(19) 0.0154(18) -0.0016(14) 0.0107(16) -0.0019(15)
C6 0.033(2) 0.0171(18) 0.0202(19) 0.0021(14) 0.0151(17) 0.0010(15)
C7 0.032(2) 0.025(2) 0.0154(19) -0.0018(15) 0.0091(17) -0.0002(16)
C8 0.0257(19) 0.026(2) 0.0177(19) -0.0027(15) 0.0107(17) -0.0019(15)
C9 0.034(2) 0.024(2) 0.020(2) 0.0030(15) 0.0105(18) 0.0076(16)
C10 0.036(2) 0.027(2) 0.0174(19) -0.0046(16) 0.0127(17) 0.0018(17)
C11 0.0239(18) 0.0253(19) 0.0166(18) -0.0019(14) 0.0107(16) -0.0013(14)
C12 0.0264(19) 0.0201(19) 0.0188(19) -0.0008(15) 0.0100(16) -0.0013(15)
C13 0.029(2) 0.0226(18) 0.0205(19) -0.0047(15) 0.0122(17) -0.0028(15)
C14 0.0307(19) 0.0178(18) 0.0211(19) -0.0019(15) 0.0136(17) -0.0008(15)
C15 0.0305(19) 0.0198(18) 0.0196(19) 0.0019(15) 0.0157(17) 0.0037(15)
C16 0.0278(19) 0.024(2) 0.0152(18) 0.0021(14) 0.0108(16) -0.0012(15)
O1W 0.0499(18) 0.0441(18) 0.0423(18) 0.0052(13) 0.0324(16) 0.0055(14)
O2W 0.0368(17) 0.062(2) 0.0401(19) -0.0082(15) 0.0166(16) -0.0043(15)
O3W 0.0467(17) 0.0242(14) 0.0439(17) -0.0046(13) 0.0286(15) 0.0014(12)
O4W 0.0514(17) 0.0262(14) 0.0320(15) 0.0062(12) 0.0276(15) 0.0014(12)
O5W 0.069(3) 0.082(3) 0.055(2) 0.000(2) 0.032(2) 0.004(2)
O6W 0.083(3) 0.053(2) 0.050(2) 0.0064(17) 0.034(2) -0.0148(19)

loop_
_atom_type_symbol
_atom_type_description
_atom_type_scat_dispersion_real
_atom_type_scat_dispersion_imag
_atom_type_scat_source
C C 0.0033 0.0016 'International Tables Vol C Tables 4.2.6.8 and 6.1.1.4'
H H 0.0000 0.0000 'International Tables Vol C Tables 4.2.6.8 and 6.1.1.4'
N N 0.0061 0.0033 'International Tables Vol C Tables 4.2.6.8 and 6.1.1.4'
O O 0.0106 0.0060 'International Tables Vol C Tables 4.2.6.8 and 6.1.1.4'
La La -0.2871 2.4523 'International Tables Vol C Tables 4.2.6.8 and 6.1.1.4'

loop_
_geom_angle_atom_site_label_1
_geom_angle_atom_site_label_2
_geom_angle_atom_site_label_3
_geom_angle
_geom_angle_site_symmetry_1
_geom_angle_site_symmetry_3
O1W La1 O3 74.08(10) . 1_545
O1W La1 O2W 137.08(11) . .
O3 La1 O2W 73.77(10) 1_545 .
O1W La1 O2 85.74(9) . .
O3 La1 O2 116.12(8) 1_545 .
O2W La1 O2 83.62(10) . .
O1W La1 O5 86.37(10) . 3_444
O3 La1 O5 122.55(8) 1_545 3_444
O2W La1 O5 135.36(10) . 3_444
O2 La1 O5 115.50(8) . 3_444
O1W La1 O4W 141.15(9) . .
O3 La1 O4W 143.71(9) 1_545 .
O2W La1 O4W 71.49(10) . .
O2 La1 O4W 70.06(9) . .
O5 La1 O4W 77.88(9) 3_444 .
O1W La1 O3W 141.77(9) . .
O3 La1 O3W 92.32(9) 1_545 .
O2W La1 O3W 66.89(9) . .
O2 La1 O3W 131.51(9) . .
O5 La1 O3W 70.94(9) 3_444 .
O4W La1 O3W 64.56(8) . .
O1W La1 O4 76.27(9) . 1_545
O3 La1 O4 49.59(8) 1_545 1_545
O2W La1 O4 102.83(9) . 1_545
O2 La1 O4 159.50(9) . 1_545
O5 La1 O4 73.59(8) 3_444 1_545
O4W La1 O4 130.42(8) . 1_545
O3W La1 O4 68.11(9) . 1_545
O1W La1 O6 70.63(9) . 3_444
O3 La1 O6 143.99(9) 1_545 3_444
O2W La1 O6 139.96(9) . 3_444
O2 La1 O6 68.37(8) . 3_444
O5 La1 O6 48.81(8) 3_444 3_444
O4W La1 O6 72.30(8) . 3_444
O3W La1 O6 111.12(8) . 3_444
O4 La1 O6 113.47(8) 1_545 3_444
O1W La1 O1 74.20(10) . .
O3 La1 O1 67.87(8) 1_545 .
O2W La1 O1 67.76(10) . .
O2 La1 O1 48.29(8) . .
O5 La1 O1 154.74(9) 3_444 .
O4W La1 O1 107.31(8) . .
O3W La1 O1 134.00(9) . .
O4 La1 O1 115.80(8) 1_545 .
O6 La1 O1 108.18(8) 3_444 .
O1W La1 C15 75.74(9) . 1_545
O3 La1 C15 24.95(9) 1_545 1_545
O2W La1 C15 86.54(10) . 1_545
O2 La1 C15 140.23(8) . 1_545
O5 La1 C15 98.34(9) 3_444 1_545
O4W La1 C15 141.20(9) . 1_545
O3W La1 C15 77.60(9) . 1_545
O4 La1 C15 24.81(9) 1_545 1_545
O6 La1 C15 133.20(9) 3_444 1_545
O1 La1 C15 92.44(8) . 1_545
O1W La1 C16 78.91(10) . 3_444
O3 La1 C16 138.83(9) 1_545 3_444
O2W La1 C16 142.74(10) . 3_444
O2 La1 C16 91.81(9) . 3_444
O5 La1 C16 24.21(8) 3_444 3_444
O4W La1 C16 72.21(9) . 3_444
O3W La1 C16 90.07(9) . 3_444
O4 La1 C16 94.26(8) 1_545 3_444
O6 La1 C16 24.68(8) 3_444 3_444
O1 La1 C16 132.51(9) . 3_444
C15 La1 C16 117.90(9) 1_545 3_444
C14 O1 La1 92.9(2) . .
C14 O2 La1 98.7(2) . .
C15 O3 La1 95.6(2) . 1_565
C15 O4 La1 93.3(2) . 1_565
C16 O5 La1 97.5(2) . 3_556
C16 O6 La1 92.6(2) . 3_556
C7 N1 C5 127.8(3) . .
C7 N1 H1A 116.1 . .
C5 N1 H1A 116.1 . .
C6 C1 C2 119.8(3) . .
C6 C1 C14 120.1(3) . .
C2 C1 C14 120.2(3) . .
C3 C2 C1 119.5(3) . .
C3 C2 H2A 120.2 . .
C1 C2 H2A 120.2 . .
C2 C3 C4 121.1(3) . .
C2 C3 C15 119.5(3) . .
C4 C3 C15 119.4(3) . .
C5 C4 C3 119.4(3) . .
C5 C4 H4A 120.3 . .
C3 C4 H4A 120.3 . .
C4 C5 C6 119.8(3) . .
C4 C5 N1 123.5(3) . .
C6 C5 N1 116.7(3) . .
C1 C6 C5 120.4(3) . .
C1 C6 H6A 119.8 . .
C5 C6 H6A 119.8 . .
O7 C7 N1 122.8(3) . .
O7 C7 C8 119.8(3) . .
N1 C7 C8 117.3(3) . .
C13 C8 C9 118.7(3) . .
C13 C8 C7 124.3(3) . .
C9 C8 C7 116.8(3) . .
C10 C9 C8 120.5(3) . .
C10 C9 H9A 119.8 . .
C8 C9 H9A 119.8 . .
C9 C10 C11 120.3(3) . .
C9 C10 H10A 119.9 . .
C11 C10 H10A 119.9 . .
C10 C11 C12 119.3(3) . .
C10 C11 C16 119.8(3) . .
C12 C11 C16 120.7(3) . .
C13 C12 C11 120.6(3) . .
C13 C12 H12A 119.7 . .
C11 C12 H12A 119.7 . .
C12 C13 C8 120.5(3) . .
C12 C13 H13A 119.8 . .
C8 C13 H13A 119.8 . .
O2 C14 O1 120.2(3) . .
O2 C14 C1 119.6(3) . .
O1 C14 C1 120.2(3) . .
O2 C14 La1 57.42(18) . .
O1 C14 La1 62.77(18) . .
C1 C14 La1 176.6(2) . .
O4 C15 O3 120.7(3) . .
O4 C15 C3 120.4(3) . .
O3 C15 C3 118.9(3) . .
O4 C15 La1 61.88(18) . 1_565
O3 C15 La1 59.46(18) . 1_565
C3 C15 La1 170.6(2) . 1_565
O5 C16 O6 120.7(3) . .
O5 C16 C11 119.7(3) . .
O6 C16 C11 119.5(3) . .
O5 C16 La1 58.28(18) . 3_556
O6 C16 La1 62.71(18) . 3_556
C11 C16 La1 171.3(3) . 3_556

loop_
_geom_bond_atom_site_label_1
_geom_bond_atom_site_label_2
_geom_bond_distance
_geom_bond_site_symmetry_2
La1 O1W 2.555(3) .
La1 O3 2.574(3) 1_545
La1 O2W 2.579(3) .
La1 O2 2.590(3) .
La1 O5 2.593(3) 3_444
La1 O4W 2.615(3) .
La1 O3W 2.627(3) .
La1 O4 2.628(2) 1_545
La1 O6 2.688(2) 3_444
La1 O1 2.705(3) .
La1 C15 2.974(3) 1_545
La1 C16 3.022(4) 3_444
O1 C14 1.256(4) .
O2 C14 1.246(4) .
O3 C15 1.260(4) .
O3 La1 2.574(3) 1_565
O4 C15 1.250(4) .
O4 La1 2.628(2) 1_565
O5 C16 1.250(4) .
O5 La1 2.593(3) 3_556
O6 C16 1.263(4) .
O6 La1 2.688(2) 3_556
O7 C7 1.228(4) .
N1 C7 1.348(5) .
N1 C5 1.420(5) .
N1 H1A 0.8600 .
C1 C6 1.384(5) .
C1 C2 1.388(5) .
C1 C14 1.497(5) .
C2 C3 1.384(5) .
C2 H2A 0.9300 .
C3 C4 1.385(5) .
C3 C15 1.499(5) .
C4 C5 1.384(5) .
C4 H4A 0.9300 .
C5 C6 1.393(5) .
C6 H6A 0.9300 .
C7 C8 1.493(5) .
C8 C13 1.388(5) .
C8 C9 1.397(5) .
C9 C10 1.377(5) .
C9 H9A 0.9300 .
C10 C11 1.384(5) .
C10 H10A 0.9300 .
C11 C12 1.387(5) .
C11 C16 1.502(5) .
C12 C13 1.374(5) .
C12 H12A 0.9300 .
C13 H13A 0.9300 .
C15 La1 2.974(3) 1_565
C16 La1 3.022(4) 3_556

loop_
_geom_hbond_atom_site_label_D
_geom_hbond_atom_site_label_H
_geom_hbond_atom_site_label_A
_geom_hbond_distance_DH
_geom_hbond_distance_HA
_geom_hbond_distance_DA
_geom_hbond_angle_DHA
_geom_hbond_site_symmetry_A
N1 H1A O6W 0.86 2.29 3.108(4) 159.3 .

loop_
_geom_torsion_atom_site_label_1
_geom_torsion_atom_site_label_2
_geom_torsion_atom_site_label_3
_geom_torsion_atom_site_label_4
_geom_torsion
_geom_torsion_site_symmetry_1
_geom_torsion_site_symmetry_2
_geom_torsion_site_symmetry_3
_geom_torsion_site_symmetry_4
O1W La1 O1 C14 -99.0(2) . . . .
O3 La1 O1 C14 -177.9(2) 1_545 . . .
O2W La1 O1 C14 101.3(2) . . . .
O2 La1 O1 C14 -0.5(2) . . . .
O5 La1 O1 C14 -58.0(3) 3_444 . . .
O4W La1 O1 C14 40.4(2) . . . .
O3W La1 O1 C14 111.5(2) . . . .
O4 La1 O1 C14 -164.8(2) 1_545 . . .
O6 La1 O1 C14 -36.1(2) 3_444 . . .
C15 La1 O1 C14 -173.5(2) 1_545 . . .
C16 La1 O1 C14 -41.1(3) 3_444 . . .
O1W La1 O2 C14 73.0(2) . . . .
O3 La1 O2 C14 3.1(3) 1_545 . . .
O2W La1 O2 C14 -65.3(2) . . . .
O5 La1 O2 C14 157.0(2) 3_444 . . .
O4W La1 O2 C14 -137.9(3) . . . .
O3W La1 O2 C14 -116.5(2) . . . .
O4 La1 O2 C14 44.5(4) 1_545 . . .
O6 La1 O2 C14 143.9(3) 3_444 . . .
O1 La1 O2 C14 0.5(2) . . . .
C15 La1 O2 C14 11.4(3) 1_545 . . .
C16 La1 O2 C14 151.8(2) 3_444 . . .
C6 C1 C2 C3 1.5(5) . . . .
C14 C1 C2 C3 -177.6(3) . . . .
C1 C2 C3 C4 -1.0(5) . . . .
C1 C2 C3 C15 176.8(3) . . . .
C2 C3 C4 C5 -0.4(5) . . . .
C15 C3 C4 C5 -178.3(3) . . . .
C3 C4 C5 C6 1.4(5) . . . .
C3 C4 C5 N1 -179.4(3) . . . .
C7 N1 C5 C4 -5.9(6) . . . .
C7 N1 C5 C6 173.3(4) . . . .
C2 C1 C6 C5 -0.5(5) . . . .
C14 C1 C6 C5 178.6(3) . . . .
C4 C5 C6 C1 -1.0(5) . . . .
N1 C5 C6 C1 179.8(3) . . . .
C5 N1 C7 O7 0.5(7) . . . .
C5 N1 C7 C8 -178.8(4) . . . .
O7 C7 C8 C13 -158.9(4) . . . .
N1 C7 C8 C13 20.5(5) . . . .
O7 C7 C8 C9 17.3(6) . . . .
N1 C7 C8 C9 -163.4(3) . . . .
C13 C8 C9 C10 3.3(6) . . . .
C7 C8 C9 C10 -173.1(4) . . . .
C8 C9 C10 C11 0.4(6) . . . .
C9 C10 C11 C12 -3.8(6) . . . .
C9 C10 C11 C16 171.1(4) . . . .
C10 C11 C12 C13 3.5(5) . . . .
C16 C11 C12 C13 -171.3(3) . . . .
C11 C12 C13 C8 0.2(5) . . . .
C9 C8 C13 C12 -3.6(5) . . . .
C7 C8 C13 C12 172.5(4) . . . .
La1 O2 C14 O1 -0.9(4) . . . .
La1 O2 C14 C1 178.2(3) . . . .
La1 O1 C14 O2 0.8(4) . . . .
La1 O1 C14 C1 -178.2(3) . . . .
C6 C1 C14 O2 -171.7(3) . . . .
C2 C1 C14 O2 7.4(5) . . . .
C6 C1 C14 O1 7.4(5) . . . .
C2 C1 C14 O1 -173.5(3) . . . .
C6 C1 C14 La1 -145(4) . . . .
C2 C1 C14 La1 34(5) . . . .
O1W La1 C14 O2 -103.9(2) . . . .
O3 La1 C14 O2 -177.2(2) 1_545 . . .
O2W La1 C14 O2 110.3(3) . . . .
O5 La1 C14 O2 -31.1(3) 3_444 . . .
O4W La1 C14 O2 39.1(2) . . . .
O3W La1 C14 O2 86.8(3) . . . .
O4 La1 C14 O2 -158.0(2) 1_545 . . .
O6 La1 C14 O2 -33.2(2) 3_444 . . .
O1 La1 C14 O2 -179.2(4) . . . .
C15 La1 C14 O2 -171.8(2) 1_545 . . .
C16 La1 C14 O2 -30.8(3) 3_444 . . .
O1W La1 C14 O1 75.3(2) . . . .
O3 La1 C14 O1 1.9(2) 1_545 . . .
O2W La1 C14 O1 -70.5(2) . . . .
O2 La1 C14 O1 179.2(4) . . . .
O5 La1 C14 O1 148.0(2) 3_444 . . .
O4W La1 C14 O1 -141.7(2) . . . .
O3W La1 C14 O1 -94.0(2) . . . .
O4 La1 C14 O1 21.1(3) 1_545 . . .
O6 La1 C14 O1 145.9(2) 3_444 . . .
C15 La1 C14 O1 7.3(3) 1_545 . . .
C16 La1 C14 O1 148.3(2) 3_444 . . .
O1W La1 C14 C1 -132(4) . . . .
O3 La1 C14 C1 155(4) 1_545 . . .
O2W La1 C14 C1 82(4) . . . .
O2 La1 C14 C1 -28(4) . . . .
O5 La1 C14 C1 -59(4) 3_444 . . .
O4W La1 C14 C1 11(4) . . . .
O3W La1 C14 C1 59(4) . . . .
O4 La1 C14 C1 174(4) 1_545 . . .
O6 La1 C14 C1 -61(4) 3_444 . . .
O1 La1 C14 C1 153(4) . . . .
C15 La1 C14 C1 160(4) 1_545 . . .
C16 La1 C14 C1 -59(4) 3_444 . . .
La1 O4 C15 O3 9.1(4) 1_565 . . .
La1 O4 C15 C3 -169.5(3) 1_565 . . .
La1 O3 C15 O4 -9.3(4) 1_565 . . .
La1 O3 C15 C3 169.3(3) 1_565 . . .
C2 C3 C15 O4 7.6(5) . . . .
C4 C3 C15 O4 -174.5(3) . . . .
C2 C3 C15 O3 -171.0(3) . . . .
C4 C3 C15 O3 6.8(5) . . . .
C2 C3 C15 La1 -93.6(15) . . . 1_565
C4 C3 C15 La1 84.2(15) . . . 1_565
La1 O5 C16 O6 -6.5(4) 3_556 . . .
La1 O5 C16 C11 170.2(3) 3_556 . . .
La1 O6 C16 O5 6.3(4) 3_556 . . .
La1 O6 C16 C11 -170.5(3) 3_556 . . .
C10 C11 C16 O5 -172.9(4) . . . .
C12 C11 C16 O5 1.8(5) . . . .
C10 C11 C16 O6 3.8(5) . . . .
C12 C11 C16 O6 178.6(3) . . . .
C10 C11 C16 La1 -98.6(16) . . . 3_556
C12 C11 C16 La1 76.2(17) . . . 3_556
